data_7056302
loop_
_publ_author_name
'Giardinetti, Maxime'
'Marrot, J\'erome'
'Coeffard, Vincent'
'Moreau, Xavier'
'Greck, Christine'

_publ_section_title
;
 Synthesis and Fluorosolvatochromic Properties of 1,7-Annulated Indoles
;
_journal_name_full 'New J. Chem.'
_journal_paper_doi 10.1039/C7NJ00365J
_journal_year 2017
_chemical_absolute_configuration ad
_chemical_formula_sum 'C23 H13 Cl N4'
_chemical_formula_weight 380.82
_space_group_crystal_system monoclinic
_space_group_IT_number 4
_space_group_name_Hall 'P 2yb'
_space_group_name_H-M_alt 'P 1 21 1'
_symmetry_space_group_name_Hall 'P 2yb'
_symmetry_space_group_name_H-M 'P 1 21 1'
_atom_sites_solution_hydrogens geom
_audit_creation_method SHELXL-2014/7
_audit_update_record
;
2017-01-18 deposited with the CCDC.
2017-06-12 downloaded from the CCDC.
;
_cell_angle_alpha 90
_cell_angle_beta 117.346(3)
_cell_angle_gamma 90
_cell_formula_units_Z 4
_cell_length_a 13.9521(8)
_cell_length_b 10.5005(5)
_cell_length_c 14.1217(8)
_cell_measurement_reflns_used 9936
_cell_measurement_temperature 296(2)
_cell_measurement_theta_max 24.58
_cell_measurement_theta_min 2.53
_cell_volume 1837.69(18)
_computing_cell_refinement 'Bruker SAINT'
_computing_data_collection 'Bruker APEX2'
_computing_data_reduction 'Bruker SAINT'
_computing_molecular_graphics 'Bruker SHELXTL'
_computing_publication_material 'Bruker SHELXTL'
_computing_structure_refinement 'SHELXL-2014/7 (Sheldrick, 2014)'
_computing_structure_solution 'SHELXS-97 (Sheldrick 2008)'
_diffrn_ambient_temperature 296(2)
_diffrn_measured_fraction_theta_full 0.996
_diffrn_measured_fraction_theta_max 0.996
_diffrn_measurement_device_type 'Bruker D8 VENTURE'
_diffrn_measurement_method '\f and \w scans'
_diffrn_radiation_type MoK\a
_diffrn_radiation_wavelength 0.71073
_diffrn_reflns_av_R_equivalents 0.1256
_diffrn_reflns_av_unetI/netI 0.0479
_diffrn_reflns_Laue_measured_fraction_full 0.996
_diffrn_reflns_Laue_measured_fraction_max 0.996
_diffrn_reflns_limit_h_max 16
_diffrn_reflns_limit_h_min -16
_diffrn_reflns_limit_k_max 12
_diffrn_reflns_limit_k_min -12
_diffrn_reflns_limit_l_max 16
_diffrn_reflns_limit_l_min -16
_diffrn_reflns_number 86494
_diffrn_reflns_point_group_measured_fraction_full 0.996
_diffrn_reflns_point_group_measured_fraction_max 0.996
_diffrn_reflns_theta_full 25.033
_diffrn_reflns_theta_max 25.033
_diffrn_reflns_theta_min 2.530
_diffrn_source microsource
_exptl_absorpt_coefficient_mu 0.224
_exptl_absorpt_correction_type multi-scan
_exptl_absorpt_process_details 'SADABS (Sheldrick, V2014/5)'
_exptl_crystal_colour yellow
_exptl_crystal_density_diffrn 1.376
_exptl_crystal_description platelet
_exptl_crystal_F_000 784
_exptl_crystal_size_max 0.300
_exptl_crystal_size_mid 0.260
_exptl_crystal_size_min 0.020
_exptl_transmission_factor_max 0.7452
_exptl_transmission_factor_min 0.5449
_refine_diff_density_max 0.256
_refine_diff_density_min -0.276
_refine_diff_density_rms 0.049
_refine_ls_abs_structure_details
; 
 Flack x determined using 2032 quotients [(I+)-(I-)]/[(I+)+(I-)] 
 (Parsons, Flack and Wagner, Acta Cryst. B69 (2013) 249-259). 
;
_refine_ls_abs_structure_Flack 0.03(4)
_refine_ls_extinction_method none
_refine_ls_goodness_of_fit_ref 1.113
_refine_ls_hydrogen_treatment constr
_refine_ls_matrix_type full
_refine_ls_number_parameters 505
_refine_ls_number_reflns 6476
_refine_ls_number_restraints 1
_refine_ls_restrained_S_all 1.113
_refine_ls_R_factor_all 0.0797
_refine_ls_R_factor_gt 0.0530
_refine_ls_shift/su_max 0.000
_refine_ls_shift/su_mean 0.000
_refine_ls_structure_factor_coef Fsqd
_refine_ls_weighting_details 'w=1/[\s^2^(Fo^2^)+(0.0604P)^2^+0.6695P] where P=(Fo^2^+2Fc^2^)/3'
_refine_ls_weighting_scheme calc
_refine_ls_wR_factor_gt 0.1221
_refine_ls_wR_factor_ref 0.1402
_reflns_Friedel_coverage 0.887
_reflns_Friedel_fraction_full 0.996
_reflns_Friedel_fraction_max 0.996
_reflns_number_gt 5069
_reflns_number_total 6476
_reflns_threshold_expression 'I > 2\s(I)'
_cod_data_source_file c7nj00365j2.cif
_cod_data_source_block mg2141_a
_cod_original_cell_volume 1837.68(18)
_cod_database_code 7056302
_shelx_shelxl_version_number 2014/7
_shelx_space_group_comment
; 
The symmetry employed for this shelxl refinement is uniquely defined 
by the following loop, which should always be used as a source of 
symmetry information in preference to the above space-group names. 
They are only intended as comments. 
;
_shelx_estimated_absorpt_t_min 0.936
_shelx_estimated_absorpt_t_max 0.996
_exptl_absorpt_special_details 'Blessing, Acta Cryst. (1995) A51, 33-38'

loop_
_space_group_symop_operation_xyz
'x, y, z'
'-x, y+1/2, -z'

loop_
_atom_site_label
_atom_site_type_symbol
_atom_site_fract_x
_atom_site_fract_y
_atom_site_fract_z
_atom_site_U_iso_or_equiv
_atom_site_adp_type
_atom_site_occupancy
_atom_site_site_symmetry_order
_atom_site_calc_flag
_atom_site_refinement_flags_posn
_atom_site_refinement_flags_adp
Cl1A Cl 0.40610(13) 0.21540(18) 0.82423(12) 0.0745(5) Uani 1 1 d . .
C1A C 0.2676(4) 0.3189(5) 0.5239(4) 0.0402(12) Uani 1 1 d . .
N2A N 0.2879(3) 0.4329(4) 0.5751(3) 0.0446(10) Uani 1 1 d . .
C3A C 0.3377(4) 0.4128(5) 0.6825(4) 0.0510(13) Uani 1 1 d . .
H3A H 0.3605 0.4758 0.7346 0.061 Uiso 1 1 calc R U
C4A C 0.3482(4) 0.2867(6) 0.7002(4) 0.0544(14) Uani 1 1 d . .
C5A C 0.3056(4) 0.2218(5) 0.6007(4) 0.0454(12) Uani 1 1 d . .
C6A C 0.2951(5) 0.0962(5) 0.5652(5) 0.0563(15) Uani 1 1 d . .
H6A H 0.3189 0.0287 0.6131 0.068 Uiso 1 1 calc R U
C7A C 0.2493(5) 0.0758(5) 0.4588(5) 0.0608(16) Uani 1 1 d . .
H7A H 0.2426 -0.0077 0.4346 0.073 Uiso 1 1 calc R U
C8A C 0.2118(4) 0.1731(5) 0.3837(4) 0.0493(13) Uani 1 1 d . .
H8A H 0.1828 0.1531 0.3117 0.059 Uiso 1 1 calc R U
C9A C 0.2166(4) 0.3001(5) 0.4142(4) 0.0388(11) Uani 1 1 d . .
C10A C 0.1808(4) 0.4148(5) 0.3480(4) 0.0371(11) Uani 1 1 d . .
C11A C 0.1194(4) 0.4144(5) 0.2359(4) 0.0377(11) Uani 1 1 d . .
C12A C 0.0937(4) 0.5255(5) 0.1724(4) 0.0380(11) Uani 1 1 d . .
C13A C 0.1275(4) 0.6416(5) 0.2281(4) 0.0413(11) Uani 1 1 d . .
C14A C 0.1806(4) 0.6434(5) 0.3378(4) 0.0397(11) Uani 1 1 d . .
H14A H 0.1992 0.7218 0.3721 0.048 Uiso 1 1 calc R U
C15A C 0.2076(4) 0.5348(5) 0.3994(3) 0.0351(10) Uani 1 1 d . .
C16A C 0.2613(4) 0.5553(5) 0.5199(4) 0.0389(11) Uani 1 1 d . .
H16A H 0.3286 0.6025 0.5405 0.047 Uiso 1 1 calc R U
C17A C 0.1898(3) 0.6327(4) 0.5529(3) 0.0359(10) Uani 1 1 d . .
C18A C 0.2150(5) 0.7550(5) 0.5882(4) 0.0577(14) Uani 1 1 d . .
H18A H 0.2782 0.7913 0.5939 0.069 Uiso 1 1 calc R U
C19A C 0.1475(6) 0.8265(6) 0.6160(6) 0.081(2) Uani 1 1 d . .
H19A H 0.1653 0.9102 0.6389 0.097 Uiso 1 1 calc R U
C20A C 0.0564(6) 0.7743(8) 0.6095(5) 0.0703(18) Uani 1 1 d . .
H20A H 0.0122 0.8215 0.6294 0.084 Uiso 1 1 calc R U
C21A C 0.0289(5) 0.6536(8) 0.5742(5) 0.073(2) Uani 1 1 d . .
H21A H -0.0347 0.6191 0.5689 0.088 Uiso 1 1 calc R U
C22A C 0.0952(4) 0.5797(5) 0.5454(4) 0.0543(13) Uani 1 1 d . .
H22A H 0.0762 0.4965 0.5217 0.065 Uiso 1 1 calc R U
C23A C 0.0733(4) 0.3004(5) 0.1756(4) 0.0442(12) Uani 1 1 d . .
N24A N 0.0281(4) 0.2190(5) 0.1193(4) 0.0651(13) Uani 1 1 d . .
N25A N 0.0401(3) 0.5229(5) 0.0665(3) 0.0502(11) Uani 1 1 d . .
H25A H 0.0255 0.5928 0.0309 0.060 Uiso 1 1 calc R U
H25B H 0.0200 0.4513 0.0337 0.060 Uiso 1 1 calc R U
C26A C 0.1065(4) 0.7586(5) 0.1696(4) 0.0501(13) Uani 1 1 d . .
N27A N 0.0900(5) 0.8487(5) 0.1204(4) 0.0768(16) Uani 1 1 d . .
Cl1B Cl 0.08315(16) 0.2414(2) -0.30449(13) 0.0997(8) Uani 1 1 d . .
C1B C 0.2355(4) 0.3703(6) -0.0114(4) 0.0483(13) Uani 1 1 d . .
N2B N 0.2172(4) 0.4800(5) -0.0683(3) 0.0561(12) Uani 1 1 d . .
C3B C 0.1613(5) 0.4507(7) -0.1749(4) 0.0669(18) Uani 1 1 d . .
H3B H 0.1374 0.5090 -0.2306 0.080 Uiso 1 1 calc R U
C4B C 0.1467(5) 0.3241(7) -0.1854(5) 0.0691(19) Uani 1 1 d . .
C5B C 0.1916(5) 0.2680(6) -0.0835(5) 0.0582(15) Uani 1 1 d . .
C6B C 0.2004(5) 0.1464(7) -0.0395(6) 0.0666(17) Uani 1 1 d . .
H6B H 0.1732 0.0756 -0.0834 0.080 Uiso 1 1 calc R U
C7B C 0.2495(6) 0.1333(6) 0.0685(6) 0.0717(18) Uani 1 1 d . .
H7B H 0.2533 0.0527 0.0973 0.086 Uiso 1 1 calc R U
C8B C 0.2944(4) 0.2366(6) 0.1377(5) 0.0579(14) Uani 1 1 d . .
H8B H 0.3278 0.2229 0.2110 0.070 Uiso 1 1 calc R U
C9B C 0.2899(4) 0.3593(5) 0.0987(4) 0.0451(12) Uani 1 1 d . .
C10B C 0.3292(4) 0.4787(5) 0.1586(4) 0.0403(11) Uani 1 1 d . .
C11B C 0.3913(4) 0.4856(5) 0.2707(4) 0.0403(12) Uani 1 1 d . .
C12B C 0.4173(4) 0.6004(5) 0.3270(4) 0.0412(12) Uani 1 1 d . .
C13B C 0.3869(4) 0.7139(5) 0.2665(4) 0.0434(11) Uani 1 1 d . .
C14B C 0.3334(4) 0.7084(5) 0.1566(4) 0.0444(12) Uani 1 1 d . .
H14B H 0.3165 0.7843 0.1184 0.053 Uiso 1 1 calc R U
C15B C 0.3037(4) 0.5953(5) 0.1009(4) 0.0407(11) Uani 1 1 d . .
C16B C 0.2433(4) 0.6048(5) -0.0208(4) 0.0424(12) Uani 1 1 d . .
H16B H 0.1756 0.6506 -0.0404 0.051 Uiso 1 1 calc R U
C17B C 0.3089(4) 0.6797(5) -0.0624(4) 0.0485(13) Uani 1 1 d . .
C18B C 0.2849(6) 0.8057(7) -0.0896(5) 0.0773(19) Uani 1 1 d . .
H18B H 0.2258 0.8425 -0.0865 0.093 Uiso 1 1 calc R U
C19B C 0.3477(9) 0.8782(9) -0.1217(7) 0.108(3) Uani 1 1 d . .
H19B H 0.3311 0.9634 -0.1399 0.130 Uiso 1 1 calc R U
C20B C 0.4336(8) 0.8239(10) -0.1264(7) 0.099(3) Uani 1 1 d . .
H20B H 0.4765 0.8734 -0.1464 0.119 Uiso 1 1 calc R U
C21B C 0.4581(6) 0.7010(10) -0.1029(5) 0.088(3) Uani 1 1 d . .
H21B H 0.5160 0.6655 -0.1091 0.106 Uiso 1 1 calc R U
C22B C 0.3960(4) 0.6247(7) -0.0685(4) 0.0613(15) Uani 1 1 d . .
H22B H 0.4135 0.5396 -0.0504 0.074 Uiso 1 1 calc R U
C23B C 0.4369(5) 0.3750(6) 0.3352(4) 0.0565(15) Uani 1 1 d . .
N24B N 0.4809(6) 0.2972(6) 0.3947(4) 0.091(2) Uani 1 1 d . .
N25B N 0.4675(4) 0.6043(5) 0.4343(3) 0.0509(11) Uani 1 1 d . .
H25C H 0.4846 0.5347 0.4704 0.061 Uiso 1 1 calc R U
H25D H 0.4825 0.6765 0.4667 0.061 Uiso 1 1 calc R U
C26B C 0.4116(5) 0.8340(6) 0.3202(5) 0.0577(16) Uani 1 1 d . .
N27B N 0.4326(5) 0.9288(6) 0.3658(5) 0.0804(17) Uani 1 1 d . .

loop_
_atom_site_aniso_label
_atom_site_aniso_U_11
_atom_site_aniso_U_22
_atom_site_aniso_U_33
_atom_site_aniso_U_23
_atom_site_aniso_U_13
_atom_site_aniso_U_12
Cl1A 0.0783(10) 0.0913(12) 0.0474(8) 0.0371(8) 0.0232(7) 0.0209(9)
C1A 0.042(3) 0.045(3) 0.034(2) 0.008(2) 0.018(2) 0.004(2)
N2A 0.058(3) 0.041(2) 0.029(2) 0.0053(18) 0.0140(19) 0.008(2)
C3A 0.059(3) 0.054(3) 0.031(3) 0.008(2) 0.012(2) 0.008(3)
C4A 0.053(3) 0.071(4) 0.037(3) 0.021(3) 0.018(2) 0.013(3)
C5A 0.041(3) 0.047(3) 0.045(3) 0.014(3) 0.017(2) 0.008(2)
C6A 0.055(3) 0.047(3) 0.064(4) 0.021(3) 0.024(3) 0.008(3)
C7A 0.069(4) 0.032(3) 0.078(4) 0.002(3) 0.031(3) 0.000(3)
C8A 0.056(3) 0.045(3) 0.047(3) -0.003(2) 0.024(3) -0.005(2)
C9A 0.042(3) 0.037(3) 0.039(3) 0.003(2) 0.020(2) 0.000(2)
C10A 0.040(3) 0.044(3) 0.030(2) -0.003(2) 0.018(2) -0.004(2)
C11A 0.037(3) 0.041(3) 0.032(2) -0.004(2) 0.013(2) -0.003(2)
C12A 0.036(2) 0.047(3) 0.029(2) -0.001(2) 0.013(2) -0.004(2)
C13A 0.047(3) 0.042(3) 0.033(2) 0.006(2) 0.016(2) 0.003(2)
C14A 0.050(3) 0.032(3) 0.034(2) -0.001(2) 0.017(2) -0.004(2)
C15A 0.040(3) 0.037(3) 0.028(2) 0.0030(19) 0.015(2) 0.002(2)
C16A 0.041(3) 0.040(3) 0.032(2) 0.001(2) 0.015(2) -0.002(2)
C17A 0.039(2) 0.044(3) 0.022(2) 0.0030(18) 0.0115(18) 0.001(2)
C18A 0.068(4) 0.047(3) 0.067(3) -0.010(3) 0.038(3) -0.007(3)
C19A 0.114(6) 0.053(4) 0.095(5) -0.010(3) 0.065(5) 0.009(4)
C20A 0.079(4) 0.083(5) 0.057(4) 0.004(4) 0.038(3) 0.020(4)
C21A 0.049(3) 0.115(6) 0.060(4) 0.015(4) 0.029(3) 0.007(4)
C22A 0.051(3) 0.058(3) 0.053(3) -0.002(3) 0.023(3) -0.006(3)
C23A 0.049(3) 0.045(3) 0.035(3) -0.004(2) 0.016(2) -0.007(2)
N24A 0.074(3) 0.056(3) 0.051(3) -0.015(3) 0.017(2) -0.013(3)
N25A 0.057(3) 0.052(3) 0.030(2) -0.0007(19) 0.0094(19) -0.001(2)
C26A 0.058(3) 0.052(4) 0.032(3) 0.003(2) 0.014(2) -0.001(3)
N27A 0.100(4) 0.060(3) 0.052(3) 0.022(3) 0.020(3) 0.006(3)
Cl1B 0.1004(13) 0.142(2) 0.0534(9) -0.0478(11) 0.0324(9) -0.0600(13)
C1B 0.046(3) 0.058(3) 0.043(3) -0.005(3) 0.022(2) -0.008(2)
N2B 0.065(3) 0.067(3) 0.030(2) -0.004(2) 0.017(2) -0.017(2)
C3B 0.073(4) 0.086(5) 0.031(3) -0.004(3) 0.015(3) -0.020(3)
C4B 0.065(4) 0.101(6) 0.040(3) -0.030(3) 0.023(3) -0.034(4)
C5B 0.057(3) 0.072(4) 0.051(3) -0.021(3) 0.029(3) -0.017(3)
C6B 0.072(4) 0.062(4) 0.075(4) -0.026(3) 0.042(4) -0.022(3)
C7B 0.080(5) 0.049(4) 0.086(5) -0.006(3) 0.039(4) -0.011(3)
C8B 0.064(3) 0.054(4) 0.054(3) 0.003(3) 0.025(3) -0.001(3)
C9B 0.046(3) 0.050(3) 0.043(3) -0.002(2) 0.023(2) -0.004(2)
C10B 0.045(3) 0.046(3) 0.033(2) -0.002(2) 0.021(2) 0.001(2)
C11B 0.045(3) 0.043(3) 0.033(3) 0.003(2) 0.018(2) 0.003(2)
C12B 0.044(3) 0.052(3) 0.030(2) -0.002(2) 0.019(2) 0.001(2)
C13B 0.051(3) 0.046(3) 0.036(3) -0.005(2) 0.023(2) -0.005(2)
C14B 0.053(3) 0.044(3) 0.040(3) 0.005(2) 0.025(2) 0.001(2)
C15B 0.044(3) 0.050(3) 0.030(2) 0.000(2) 0.019(2) 0.000(2)
C16B 0.046(3) 0.050(3) 0.032(2) 0.006(2) 0.019(2) 0.002(2)
C17B 0.049(3) 0.067(4) 0.024(2) 0.001(2) 0.012(2) -0.009(2)
C18B 0.094(5) 0.075(5) 0.069(4) 0.017(3) 0.043(4) -0.006(4)
C19B 0.145(8) 0.092(6) 0.095(6) 0.017(5) 0.060(6) -0.032(6)
C20B 0.112(7) 0.124(8) 0.085(6) -0.005(5) 0.064(5) -0.050(6)
C21B 0.069(4) 0.146(9) 0.058(4) -0.018(5) 0.036(3) -0.028(5)
C22B 0.054(3) 0.093(4) 0.038(3) -0.008(3) 0.023(3) -0.004(3)
C23B 0.071(4) 0.060(4) 0.032(3) -0.004(3) 0.018(3) -0.001(3)
N24B 0.134(5) 0.068(4) 0.043(3) 0.020(3) 0.016(3) 0.018(4)
N25B 0.061(3) 0.057(3) 0.031(2) -0.004(2) 0.017(2) -0.002(2)
C26B 0.077(4) 0.054(4) 0.044(3) -0.003(3) 0.029(3) 0.002(3)
N27B 0.117(5) 0.063(4) 0.061(3) -0.018(3) 0.041(3) -0.003(3)

loop_
_atom_type_symbol
_atom_type_description
_atom_type_scat_dispersion_real
_atom_type_scat_dispersion_imag
_atom_type_scat_source
C C 0.0033 0.0016 'International Tables Vol C Tables 4.2.6.8 and 6.1.1.4'
H H 0.0000 0.0000 'International Tables Vol C Tables 4.2.6.8 and 6.1.1.4'
N N 0.0061 0.0033 'International Tables Vol C Tables 4.2.6.8 and 6.1.1.4'
Cl Cl 0.1484 0.1585 'International Tables Vol C Tables 4.2.6.8 and 6.1.1.4'

loop_
_geom_angle_atom_site_label_1
_geom_angle_atom_site_label_2
_geom_angle_atom_site_label_3
_geom_angle
N2A C1A C9A 126.4(4)
N2A C1A C5A 108.4(4)
C9A C1A C5A 125.2(5)
C1A N2A C3A 109.3(4)
C1A N2A C16A 123.5(4)
C3A N2A C16A 127.2(5)
C4A C3A N2A 108.4(5)
C4A C3A H3A 125.8
N2A C3A H3A 125.8
C3A C4A C5A 109.1(4)
C3A C4A Cl1A 125.2(5)
C5A C4A Cl1A 125.7(5)
C6A C5A C1A 118.0(5)
C6A C5A C4A 137.3(5)
C1A C5A C4A 104.7(5)
C7A C6A C5A 117.8(5)
C7A C6A H6A 121.1
C5A C6A H6A 121.1
C6A C7A C8A 123.4(5)
C6A C7A H7A 118.3
C8A C7A H7A 118.3
C7A C8A C9A 121.4(5)
C7A C8A H8A 119.3
C9A C8A H8A 119.3
C1A C9A C8A 114.0(5)
C1A C9A C10A 116.4(4)
C8A C9A C10A 129.5(5)
C11A C10A C15A 117.3(4)
C11A C10A C9A 124.5(4)
C15A C10A C9A 118.2(4)
C10A C11A C12A 123.7(4)
C10A C11A C23A 122.8(5)
C12A C11A C23A 113.5(4)
N25A C12A C13A 121.1(5)
N25A C12A C11A 122.9(5)
C13A C12A C11A 116.0(4)
C14A C13A C12A 120.6(4)
C14A C13A C26A 119.9(5)
C12A C13A C26A 119.5(4)
C15A C14A C13A 123.3(4)
C15A C14A H14A 118.4
C13A C14A H14A 118.4
C14A C15A C10A 118.8(4)
C14A C15A C16A 116.0(4)
C10A C15A C16A 125.1(4)
N2A C16A C17A 110.5(4)
N2A C16A C15A 110.2(4)
C17A C16A C15A 111.3(4)
N2A C16A H16A 108.3
C17A C16A H16A 108.3
C15A C16A H16A 108.3
C18A C17A C22A 118.7(5)
C18A C17A C16A 121.5(4)
C22A C17A C16A 119.8(4)
C17A C18A C19A 121.1(6)
C17A C18A H18A 119.5
C19A C18A H18A 119.5
C20A C19A C18A 119.9(6)
C20A C19A H19A 120.0
C18A C19A H19A 120.0
C19A C20A C21A 120.3(6)
C19A C20A H20A 119.8
C21A C20A H20A 119.8
C20A C21A C22A 120.9(6)
C20A C21A H21A 119.6
C22A C21A H21A 119.6
C17A C22A C21A 119.1(6)
C17A C22A H22A 120.5
C21A C22A H22A 120.5
N24A C23A C11A 172.1(6)
C12A N25A H25A 120.0
C12A N25A H25B 120.0
H25A N25A H25B 120.0
N27A C26A C13A 177.4(6)
N2B C1B C9B 126.2(5)
N2B C1B C5B 108.5(5)
C9B C1B C5B 125.3(6)
C1B N2B C3B 108.4(5)
C1B N2B C16B 123.8(4)
C3B N2B C16B 127.5(5)
C4B C3B N2B 108.9(6)
C4B C3B H3B 125.6
N2B C3B H3B 125.6
C3B C4B C5B 109.1(5)
C3B C4B Cl1B 126.0(5)
C5B C4B Cl1B 124.9(6)
C6B C5B C4B 137.9(6)
C6B C5B C1B 117.0(5)
C4B C5B C1B 105.1(6)
C7B C6B C5B 119.0(6)
C7B C6B H6B 120.5
C5B C6B H6B 120.5
C6B C7B C8B 122.5(6)
C6B C7B H7B 118.8
C8B C7B H7B 118.8
C9B C8B C7B 121.1(6)
C9B C8B H8B 119.5
C7B C8B H8B 119.5
C1B C9B C8B 115.0(5)
C1B C9B C10B 116.2(5)
C8B C9B C10B 128.7(5)
C11B C10B C15B 117.4(4)
C11B C10B C9B 124.2(4)
C15B C10B C9B 118.3(4)
C12B C11B C10B 123.1(5)
C12B C11B C23B 114.5(4)
C10B C11B C23B 122.3(5)
N25B C12B C11B 122.1(5)
N25B C12B C13B 120.7(5)
C11B C12B C13B 117.2(4)
C14B C13B C12B 120.1(5)
C14B C13B C26B 120.5(5)
C12B C13B C26B 119.4(4)
C15B C14B C13B 122.9(5)
C15B C14B H14B 118.5
C13B C14B H14B 118.5
C14B C15B C10B 118.9(4)
C14B C15B C16B 116.8(4)
C10B C15B C16B 124.3(4)
N2B C16B C17B 111.2(4)
N2B C16B C15B 110.8(4)
C17B C16B C15B 110.5(4)
N2B C16B H16B 108.1
C17B C16B H16B 108.1
C15B C16B H16B 108.1
C18B C17B C22B 119.5(6)
C18B C17B C16B 119.7(5)
C22B C17B C16B 120.7(5)
C17B C18B C19B 120.8(8)
C17B C18B H18B 119.6
C19B C18B H18B 119.6
C20B C19B C18B 119.4(8)
C20B C19B H19B 120.3
C18B C19B H19B 120.3
C21B C20B C19B 121.7(8)
C21B C20B H20B 119.2
C19B C20B H20B 119.2
C20B C21B C22B 120.2(8)
C20B C21B H21B 119.9
C22B C21B H21B 119.9
C17B C22B C21B 118.5(7)
C17B C22B H22B 120.8
C21B C22B H22B 120.8
N24B C23B C11B 172.0(7)
C12B N25B H25C 120.0
C12B N25B H25D 120.0
H25C N25B H25D 120.0
N27B C26B C13B 178.2(7)

loop_
_geom_bond_atom_site_label_1
_geom_bond_atom_site_label_2
_geom_bond_distance
Cl1A C4A 1.726(5)
C1A N2A 1.359(7)
C1A C9A 1.391(7)
C1A C5A 1.403(7)
N2A C3A 1.364(6)
N2A C16A 1.460(6)
C3A C4A 1.343(8)
C3A H3A 0.9300
C4A C5A 1.423(8)
C5A C6A 1.395(8)
C6A C7A 1.353(9)
C6A H6A 0.9300
C7A C8A 1.390(8)
C7A H7A 0.9300
C8A C9A 1.393(7)
C8A H8A 0.9300
C9A C10A 1.464(7)
C10A C11A 1.412(6)
C10A C15A 1.416(7)
C11A C12A 1.413(7)
C11A C23A 1.438(7)
C12A N25A 1.331(6)
C12A C13A 1.409(7)
C13A C14A 1.377(6)
C13A C26A 1.433(7)
C14A C15A 1.377(6)
C14A H14A 0.9300
C15A C16A 1.528(6)
C16A C17A 1.516(7)
C16A H16A 0.9800
C17A C18A 1.364(7)
C17A C22A 1.391(7)
C18A C19A 1.394(8)
C18A H18A 0.9300
C19A C20A 1.349(10)
C19A H19A 0.9300
C20A C21A 1.351(10)
C20A H20A 0.9300
C21A C22A 1.403(9)
C21A H21A 0.9300
C22A H22A 0.9300
C23A N24A 1.140(6)
N25A H25A 0.8600
N25A H25B 0.8600
C26A N27A 1.133(7)
Cl1B C4B 1.732(6)
C1B N2B 1.360(8)
C1B C9B 1.387(7)
C1B C5B 1.412(8)
N2B C3B 1.375(7)
N2B C16B 1.441(7)
C3B C4B 1.343(10)
C3B H3B 0.9300
C4B C5B 1.408(9)
C5B C6B 1.400(9)
C6B C7B 1.362(9)
C6B H6B 0.9300
C7B C8B 1.401(8)
C7B H7B 0.9300
C8B C9B 1.392(8)
C8B H8B 0.9300
C9B C10B 1.471(7)
C10B C11B 1.414(6)
C10B C15B 1.423(7)
C11B C12B 1.396(7)
C11B C23B 1.433(8)
C12B N25B 1.347(6)
C12B C13B 1.413(7)
C13B C14B 1.380(6)
C13B C26B 1.430(8)
C14B C15B 1.379(7)
C14B H14B 0.9300
C15B C16B 1.530(6)
C16B C17B 1.515(7)
C16B H16B 0.9800
C17B C18B 1.375(8)
C17B C22B 1.384(8)
C18B C19B 1.385(10)
C18B H18B 0.9300
C19B C20B 1.356(13)
C19B H19B 0.9300
C20B C21B 1.337(13)
C20B H20B 0.9300
C21B C22B 1.420(10)
C21B H21B 0.9300
C22B H22B 0.9300
C23B N24B 1.130(8)
N25B H25C 0.8600
N25B H25D 0.8600
C26B N27B 1.148(8)
